data_1553542
loop_
_publ_author_name
'Wang, Xiaoming'
'Gensch, Tobias'
'Glorius, Frank'

_publ_section_title
;
 Highly selective synthesis of 6-substituted benzothiophenes by
 Sc(OTf)3-catalyzed intermolecular cyclization and sulfur migration
;
_journal_issue 12
_journal_name_full 'Organic Chemistry Frontiers'
_journal_page_first 1619
_journal_paper_doi 10.1039/C6QO00477F
_journal_volume 3
_journal_year 2016
_chemical_formula_sum 'C20 H13 F S'
_chemical_formula_weight 304.36
_space_group_crystal_system monoclinic
_space_group_IT_number 14
_space_group_name_Hall '-P 2ybc'
_space_group_name_H-M_alt 'P 1 21/c 1'
_atom_sites_solution_hydrogens geom
_audit_update_record
;
2016-08-12 deposited with the CCDC.
2016-09-12 downloaded from the CCDC.
;
_cell_angle_alpha 90
_cell_angle_beta 91.601(2)
_cell_angle_gamma 90
_cell_formula_units_Z 4
_cell_length_a 6.0149(4)
_cell_length_b 13.4117(9)
_cell_length_c 18.2153(12)
_cell_measurement_reflns_used 9967
_cell_measurement_temperature 138.(2)
_cell_measurement_theta_max 26.3238
_cell_measurement_theta_min 2.7041
_cell_volume 1468.86(17)
_computing_cell_refinement 'SAINT V8.34A (Bruker AXS Inc., 2013)'
_computing_data_collection
;
APEX2 v.2014.1-1 (Bruker AXS Inc., 2014)

;
_computing_data_reduction 'SAINT V8.34A (Bruker AXS Inc., 2013)'
_computing_molecular_graphics 'XP (Sheldrick, 2014)'
_computing_publication_material 'SHELXL-2014 (Sheldrick, 2014)'
_computing_structure_refinement 'SHELXL-2014 (Sheldrick, 2014)'
_computing_structure_solution 'SHELXL-2014 (Sheldrick, 2014)'
_diffrn_ambient_temperature 138.(2)
_diffrn_detector_area_resol_mean 10.4167
_diffrn_measured_fraction_theta_full 0.997
_diffrn_measured_fraction_theta_max 0.997
_diffrn_measurement_device_type 'Bruker D8 Venture PHOTON 100 CMOS'
_diffrn_measurement_method 'omega and phi scans'
_diffrn_radiation_monochromator 'MX mirror'
_diffrn_radiation_type 'Mo K\a'
_diffrn_radiation_wavelength 0.71073
_diffrn_reflns_av_R_equivalents 0.0607
_diffrn_reflns_av_unetI/netI 0.0292
_diffrn_reflns_limit_h_max 7
_diffrn_reflns_limit_h_min -7
_diffrn_reflns_limit_k_max 16
_diffrn_reflns_limit_k_min -16
_diffrn_reflns_limit_l_max 22
_diffrn_reflns_limit_l_min -22
_diffrn_reflns_number 29243
_diffrn_reflns_theta_full 26.42
_diffrn_reflns_theta_max 26.42
_diffrn_reflns_theta_min 2.70
_diffrn_source 'Mo ImS'
_diffrn_source_type 'micro focus tube'
_exptl_absorpt_coefficient_mu 0.224
_exptl_absorpt_correction_T_max 0.98
_exptl_absorpt_correction_T_min 0.89
_exptl_absorpt_correction_type multi-scan
_exptl_absorpt_process_details
;
Bruker AXS (2014). SADABS, Version 2014/2, Bruker AXS Inc., Madison, Wisconsin,
USA.
;
_exptl_crystal_colour colourless
_exptl_crystal_density_diffrn 1.376
_exptl_crystal_density_method 'not measured'
_exptl_crystal_description prism
_exptl_crystal_F_000 632
_exptl_crystal_size_max 0.183
_exptl_crystal_size_mid 0.170
_exptl_crystal_size_min 0.110
_refine_diff_density_max 0.220
_refine_diff_density_min -0.289
_refine_ls_extinction_method none
_refine_ls_goodness_of_fit_ref 1.076
_refine_ls_hydrogen_treatment constr
_refine_ls_matrix_type full
_refine_ls_number_parameters 199
_refine_ls_number_reflns 3020
_refine_ls_number_restraints 0
_refine_ls_restrained_S_all 1.076
_refine_ls_R_factor_all 0.0566
_refine_ls_R_factor_gt 0.0397
_refine_ls_shift/su_max 0.001
_refine_ls_shift/su_mean 0.000
_refine_ls_structure_factor_coef Fsqd
_refine_ls_weighting_details 'w=1/[\s^2^(Fo^2^)+(0.0275P)^2^+1.0044P] where P=(Fo^2^+2Fc^2^)/3'
_refine_ls_weighting_scheme calc
_refine_ls_wR_factor_gt 0.0800
_refine_ls_wR_factor_ref 0.0861
_reflns_number_gt 2433
_reflns_number_total 3020
_reflns_threshold_expression 'I > 2\s(I)'
_cod_data_source_file c6qo00477f2.cif
_cod_data_source_block glo8478
_cod_database_code 1553542

loop_
_space_group_symop_operation_xyz
'x, y, z'
'-x, y+1/2, -z+1/2'
'-x, -y, -z'
'x, -y-1/2, z-1/2'

loop_
_atom_site_type_symbol
_atom_site_label
_atom_site_fract_x
_atom_site_fract_y
_atom_site_fract_z
_atom_site_U_iso_or_equiv
_atom_site_adp_type
_atom_site_calc_flag
_atom_site_refinement_flags_adp
_atom_site_refinement_flags_posn
_atom_site_occupancy
F F1 0.9541(2) 0.60427(9) 0.53262(6) 0.0394(3) Uani d . . 1
S S1 0.30301(8) 0.44723(3) 0.66979(2) 0.02321(13) Uani d . . 1
C C1 0.5169(3) 0.53002(13) 0.65237(10) 0.0203(4) Uani d . . 1
C C2 0.6535(3) 0.53073(13) 0.59141(10) 0.0239(4) Uani d . . 1
H H2 0.6347 0.484 0.5525 0.029 Uiso calc U R 1
C C3 0.8160(3) 0.60241(14) 0.59083(10) 0.0266(4) Uani d . . 1
C C4 0.8492(3) 0.67285(14) 0.64583(11) 0.0269(4) Uani d . . 1
H H4 0.9638 0.7212 0.6425 0.032 Uiso calc U R 1
C C5 0.7129(3) 0.67134(13) 0.70540(10) 0.0228(4) Uani d . . 1
H H5 0.7317 0.7197 0.7432 0.027 Uiso calc U R 1
C C6 0.5461(3) 0.59850(13) 0.71042(9) 0.0193(4) Uani d . . 1
C C7 0.3939(3) 0.58159(12) 0.76903(9) 0.0187(4) Uani d . . 1
C C8 0.2544(3) 0.50339(13) 0.75507(9) 0.0200(4) Uani d . . 1
C C11 0.3949(3) 0.64581(12) 0.83560(9) 0.0180(4) Uani d . . 1
C C12 0.5823(3) 0.65044(13) 0.88237(10) 0.0230(4) Uani d . . 1
H H12 0.7101 0.6119 0.8719 0.028 Uiso calc U R 1
C C13 0.5829(3) 0.71115(14) 0.94410(10) 0.0270(4) Uani d . . 1
H H13 0.7109 0.7138 0.9758 0.032 Uiso calc U R 1
C C14 0.3979(3) 0.76792(13) 0.95972(10) 0.0263(4) Uani d . . 1
H H14 0.3989 0.8092 1.0021 0.032 Uiso calc U R 1
C C15 0.2109(3) 0.76443(14) 0.91337(10) 0.0259(4) Uani d . . 1
H H15 0.0838 0.8035 0.9238 0.031 Uiso calc U R 1
C C16 0.2102(3) 0.70372(14) 0.85177(10) 0.0232(4) Uani d . . 1
H H16 0.0821 0.7016 0.8201 0.028 Uiso calc U R 1
C C21 0.0812(3) 0.45888(12) 0.80091(10) 0.0199(4) Uani d . . 1
C C22 -0.1070(3) 0.41505(13) 0.76777(10) 0.0233(4) Uani d . . 1
H H22 -0.1217 0.4134 0.7157 0.028 Uiso calc U R 1
C C23 -0.2725(3) 0.37402(14) 0.80971(11) 0.0277(4) Uani d . . 1
H H23 -0.3995 0.3446 0.7863 0.033 Uiso calc U R 1
C C24 -0.2535(3) 0.37579(14) 0.88542(11) 0.0284(4) Uani d . . 1
H H24 -0.3688 0.3491 0.9141 0.034 Uiso calc U R 1
C C25 -0.0658(3) 0.41659(13) 0.91929(11) 0.0276(4) Uani d . . 1
H H25 -0.0514 0.4166 0.9714 0.033 Uiso calc U R 1
C C26 0.1018(3) 0.45754(13) 0.87779(10) 0.0239(4) Uani d . . 1
H H26 0.2307 0.4847 0.9016 0.029 Uiso calc U R 1

loop_
_atom_site_aniso_label
_atom_site_aniso_U_11
_atom_site_aniso_U_22
_atom_site_aniso_U_33
_atom_site_aniso_U_12
_atom_site_aniso_U_13
_atom_site_aniso_U_23
F1 0.0474(7) 0.0386(7) 0.0333(6) -0.0036(6) 0.0189(6) 0.0061(5)
S1 0.0264(2) 0.0209(2) 0.0222(2) -0.00371(19) -0.00048(17) -0.00287(19)
C1 0.0215(9) 0.0166(9) 0.0227(9) 0.0011(7) -0.0029(7) 0.0037(7)
C2 0.0310(10) 0.0196(9) 0.0210(9) 0.0040(8) -0.0012(8) 0.0016(7)
C3 0.0295(10) 0.0263(10) 0.0244(10) 0.0044(8) 0.0066(8) 0.0077(8)
C4 0.0251(10) 0.0214(9) 0.0341(11) -0.0019(8) 0.0017(8) 0.0066(8)
C5 0.0225(9) 0.0182(9) 0.0275(10) 0.0015(7) -0.0025(8) 0.0003(8)
C6 0.0180(8) 0.0166(8) 0.0232(9) 0.0039(7) -0.0027(7) 0.0013(7)
C7 0.0167(8) 0.0158(8) 0.0233(9) 0.0029(7) -0.0026(7) 0.0006(7)
C8 0.0185(8) 0.0194(9) 0.0220(9) 0.0041(7) -0.0018(7) -0.0011(7)
C11 0.0193(8) 0.0150(8) 0.0199(9) -0.0018(7) 0.0010(7) 0.0010(7)
C12 0.0183(9) 0.0217(9) 0.0290(10) 0.0007(7) -0.0006(7) 0.0008(8)
C13 0.0292(10) 0.0272(10) 0.0243(10) -0.0051(8) -0.0067(8) 0.0020(8)
C14 0.0373(11) 0.0189(9) 0.0227(9) -0.0053(8) 0.0019(8) -0.0027(8)
C15 0.0281(10) 0.0213(9) 0.0288(10) 0.0039(8) 0.0066(8) -0.0019(8)
C16 0.0215(9) 0.0221(9) 0.0258(10) 0.0005(8) -0.0003(7) 0.0005(8)
C21 0.0198(8) 0.0140(8) 0.0259(9) 0.0034(7) -0.0009(7) -0.0006(7)
C22 0.0227(9) 0.0193(9) 0.0276(10) 0.0023(7) -0.0038(8) 0.0031(7)
C23 0.0195(9) 0.0222(9) 0.0411(11) -0.0010(8) -0.0038(8) 0.0068(9)
C24 0.0246(10) 0.0217(10) 0.0394(11) 0.0014(8) 0.0084(8) 0.0068(9)
C25 0.0357(11) 0.0211(9) 0.0263(10) 0.0020(8) 0.0052(8) 0.0026(8)
C26 0.0252(9) 0.0189(9) 0.0274(10) -0.0001(8) -0.0013(7) -0.0007(8)

loop_
_atom_type_symbol
_atom_type_description
_atom_type_scat_dispersion_real
_atom_type_scat_dispersion_imag
_atom_type_scat_source
C C 0.0033 0.0016 'International Tables Vol C Tables 4.2.6.8 and 6.1.1.4'
H H 0.0000 0.0000 'International Tables Vol C Tables 4.2.6.8 and 6.1.1.4'
F F 0.0171 0.0103 'International Tables Vol C Tables 4.2.6.8 and 6.1.1.4'
S S 0.1246 0.1234 'International Tables Vol C Tables 4.2.6.8 and 6.1.1.4'

loop_
_geom_angle_atom_site_label_1
_geom_angle_atom_site_label_2
_geom_angle_atom_site_label_3
_geom_angle
C1 S1 C8 91.71(8)
C2 C1 C6 121.83(16)
C2 C1 S1 127.16(14)
C6 C1 S1 110.97(13)
C3 C2 C1 116.45(17)
C3 C2 H2 121.8
C1 C2 H2 121.8
F1 C3 C2 117.91(17)
F1 C3 C4 118.03(17)
C2 C3 C4 124.06(17)
C5 C4 C3 118.80(18)
C5 C4 H4 120.6
C3 C4 H4 120.6
C4 C5 C6 120.19(17)
C4 C5 H5 119.9
C6 C5 H5 119.9
C5 C6 C1 118.64(16)
C5 C6 C7 128.76(16)
C1 C6 C7 112.61(15)
C8 C7 C6 112.50(16)
C8 C7 C11 125.90(16)
C6 C7 C11 121.59(15)
C7 C8 C21 130.16(16)
C7 C8 S1 112.20(13)
C21 C8 S1 117.59(13)
C16 C11 C12 118.77(16)
C16 C11 C7 120.66(15)
C12 C11 C7 120.56(15)
C13 C12 C11 120.29(17)
C13 C12 H12 119.9
C11 C12 H12 119.9
C14 C13 C12 120.33(17)
C14 C13 H13 119.8
C12 C13 H13 119.8
C13 C14 C15 119.92(17)
C13 C14 H14 120.0
C15 C14 H14 120.0
C16 C15 C14 119.74(18)
C16 C15 H15 120.1
C14 C15 H15 120.1
C15 C16 C11 120.94(17)
C15 C16 H16 119.5
C11 C16 H16 119.5
C22 C21 C26 118.27(17)
C22 C21 C8 120.04(16)
C26 C21 C8 121.68(16)
C23 C22 C21 120.98(17)
C23 C22 H22 119.5
C21 C22 H22 119.5
C24 C23 C22 120.20(18)
C24 C23 H23 119.9
C22 C23 H23 119.9
C23 C24 C25 119.72(18)
C23 C24 H24 120.1
C25 C24 H24 120.1
C24 C25 C26 120.58(18)
C24 C25 H25 119.7
C26 C25 H25 119.7
C25 C26 C21 120.20(17)
C25 C26 H26 119.9
C21 C26 H26 119.9

loop_
_geom_bond_atom_site_label_1
_geom_bond_atom_site_label_2
_geom_bond_distance
F1 C3 1.365(2)
S1 C1 1.7352(18)
S1 C8 1.7583(18)
C1 C2 1.400(2)
C1 C6 1.408(2)
C2 C3 1.371(3)
C2 H2 0.95
C3 C4 1.387(3)
C4 C5 1.378(3)
C4 H4 0.95
C5 C6 1.405(2)
C5 H5 0.95
C6 C7 1.444(2)
C7 C8 1.363(2)
C7 C11 1.487(2)
C8 C21 1.479(2)
C11 C16 1.394(2)
C11 C12 1.395(2)
C12 C13 1.388(3)
C12 H12 0.95
C13 C14 1.385(3)
C13 H13 0.95
C14 C15 1.388(3)
C14 H14 0.95
C15 C16 1.386(3)
C15 H15 0.95
C16 H16 0.95
C21 C22 1.398(2)
C21 C26 1.403(3)
C22 C23 1.386(3)
C22 H22 0.95
C23 C24 1.381(3)
C23 H23 0.95
C24 C25 1.384(3)
C24 H24 0.95
C25 C26 1.390(3)
C25 H25 0.95
C26 H26 0.95

loop_
_geom_torsion_atom_site_label_1
_geom_torsion_atom_site_label_2
_geom_torsion_atom_site_label_3
_geom_torsion_atom_site_label_4
_geom_torsion
C8 S1 C1 C2 177.31(16)
C8 S1 C1 C6 -0.51(13)
C6 C1 C2 C3 -0.7(3)
S1 C1 C2 C3 -178.31(14)
C1 C2 C3 F1 179.13(15)
C1 C2 C3 C4 -0.6(3)
F1 C3 C4 C5 -179.28(16)
C2 C3 C4 C5 0.5(3)
C3 C4 C5 C6 1.0(3)
C4 C5 C6 C1 -2.2(3)
C4 C5 C6 C7 177.14(17)
C2 C1 C6 C5 2.1(2)
S1 C1 C6 C5 -179.93(13)
C2 C1 C6 C7 -177.37(16)
S1 C1 C6 C7 0.59(18)
C5 C6 C7 C8 -179.77(17)
C1 C6 C7 C8 -0.4(2)
C5 C6 C7 C11 1.0(3)
C1 C6 C7 C11 -179.59(15)
C6 C7 C8 C21 177.46(16)
C11 C7 C8 C21 -3.4(3)
C6 C7 C8 S1 -0.03(19)
C11 C7 C8 S1 179.15(13)
C1 S1 C8 C7 0.32(14)
C1 S1 C8 C21 -177.52(13)
C8 C7 C11 C16 -62.6(2)
C6 C7 C11 C16 116.54(19)
C8 C7 C11 C12 118.5(2)
C6 C7 C11 C12 -62.4(2)
C16 C11 C12 C13 0.5(3)
C7 C11 C12 C13 179.47(16)
C11 C12 C13 C14 -0.2(3)
C12 C13 C14 C15 -0.2(3)
C13 C14 C15 C16 0.2(3)
C14 C15 C16 C11 0.1(3)
C12 C11 C16 C15 -0.5(3)
C7 C11 C16 C15 -179.41(17)
C7 C8 C21 C22 149.25(18)
S1 C8 C21 C22 -33.4(2)
C7 C8 C21 C26 -31.9(3)
S1 C8 C21 C26 145.46(14)
C26 C21 C22 C23 1.9(3)
C8 C21 C22 C23 -179.19(16)
C21 C22 C23 C24 -0.1(3)
C22 C23 C24 C25 -1.6(3)
C23 C24 C25 C26 1.3(3)
C24 C25 C26 C21 0.7(3)
C22 C21 C26 C25 -2.2(3)
C8 C21 C26 C25 178.92(16)
